data_7713922
loop_
_publ_author_name
'Lu, Ying'
'Yang, Wen-Zhu'
'Ding, Xiu-Xia'
'Nie, Si-Qi'
'Jiang, Zhan-Guo'
'Zhan, Cai-Hong'

_publ_section_title
;
 Doping Transition Metals to Modulate the Chirality and Photocatalytic
 Activity of Rare Earth Clusters
;
_journal_name_full 'Dalton Transactions'
_journal_paper_doi 10.1039/D3DT02653A
_journal_year 2023
_chemical_formula_moiety 'C68 H112 Co La6 O40'
_chemical_formula_sum 'C68 H112 Co La6 O40'
_chemical_formula_weight 2461.96
_space_group_crystal_system monoclinic
_space_group_IT_number 14
_space_group_name_Hall '-P 2yn'
_space_group_name_H-M_alt 'P 1 21/n 1'
_atom_sites_solution_hydrogens mixed
_atom_sites_solution_primary dual
_audit_creation_date 2023-08-12
_audit_creation_method
;
Olex2 1.5
(compiled 2021.08.20 svn.r13c46975 for OlexSys, GUI svn.r6392)
;
_audit_update_record
;
2023-08-12 deposited with the CCDC.	2023-09-08 downloaded from the CCDC.
;
_cell_angle_alpha 90
_cell_angle_beta 111.095(11)
_cell_angle_gamma 90
_cell_formula_units_Z 2
_cell_length_a 14.053(5)
_cell_length_b 25.317(9)
_cell_length_c 14.775(5)
_cell_measurement_reflns_used 9615
_cell_measurement_temperature 298(2)
_cell_measurement_theta_max 26.29
_cell_measurement_theta_min 2.35
_cell_volume 4904(3)
_computing_cell_refinement 'SAINT V8.38A (Bruker, 2018)'
_computing_data_reduction 'SAINT V8.38A (Bruker, 2018)'
_computing_molecular_graphics 'Olex2 1.5 (Dolomanov et al., 2009)'
_computing_publication_material 'Olex2 1.5 (Dolomanov et al., 2009)'
_computing_structure_refinement 'SHELXL 2018/3 (Sheldrick, 2015)'
_computing_structure_solution 'SHELXT 2014/5 (Sheldrick, 2014)'
_diffrn_ambient_temperature 298.00
_diffrn_measured_fraction_theta_full 0.999
_diffrn_measured_fraction_theta_max 0.976
_diffrn_measurement_device_type 'BRUKER D8 VENTURE'
_diffrn_measurement_method '\f and \w scans'
_diffrn_radiation_type MoK\a
_diffrn_radiation_wavelength 0.71073
_diffrn_reflns_av_R_equivalents 0.0914
_diffrn_reflns_av_unetI/netI 0.0656
_diffrn_reflns_Laue_measured_fraction_full 0.999
_diffrn_reflns_Laue_measured_fraction_max 0.976
_diffrn_reflns_limit_h_max 17
_diffrn_reflns_limit_h_min -17
_diffrn_reflns_limit_k_max 31
_diffrn_reflns_limit_k_min -31
_diffrn_reflns_limit_l_max 17
_diffrn_reflns_limit_l_min -18
_diffrn_reflns_number 50743
_diffrn_reflns_point_group_measured_fraction_full 0.999
_diffrn_reflns_point_group_measured_fraction_max 0.976
_diffrn_reflns_theta_full 25.242
_diffrn_reflns_theta_max 26.697
_diffrn_reflns_theta_min 2.184
_diffrn_standards_number 0
_exptl_absorpt_coefficient_mu 2.796
_exptl_absorpt_correction_T_max 0.7454
_exptl_absorpt_correction_T_min 0.5492
_exptl_absorpt_correction_type none
_exptl_absorpt_process_details
;
SADABS-2016/2 (Bruker,2016/2) was used for absorption correction.
wR2(int) was 0.1045 before and 0.0665 after correction.
The Ratio of minimum to maximum transmission is 0.7368.
The \l/2 correction factor is Not present.
;
_exptl_crystal_colour colourless
_exptl_crystal_colour_primary colourless
_exptl_crystal_density_diffrn 1.667
_exptl_crystal_description block
_exptl_crystal_F_000 2418
_exptl_crystal_size_max 0.11
_exptl_crystal_size_mid 0.1
_exptl_crystal_size_min 0.09
_refine_diff_density_max 2.868
_refine_diff_density_min -1.269
_refine_diff_density_rms 0.253
_refine_ls_extinction_method none
_refine_ls_goodness_of_fit_ref 1.062
_refine_ls_hydrogen_treatment mixed
_refine_ls_matrix_type full
_refine_ls_number_parameters 541
_refine_ls_number_reflns 10128
_refine_ls_number_restraints 32
_refine_ls_restrained_S_all 1.068
_refine_ls_R_factor_all 0.0969
_refine_ls_R_factor_gt 0.0672
_refine_ls_shift/su_max 0.006
_refine_ls_shift/su_mean 0.000
_refine_ls_structure_factor_coef Fsqd
_refine_ls_weighting_details 'w=1/[\s^2^(Fo^2^)+(0.1278P)^2^+5.2291P] where P=(Fo^2^+2Fc^2^)/3'
_refine_ls_weighting_scheme calc
_refine_ls_wR_factor_gt 0.1835
_refine_ls_wR_factor_ref 0.2112
_reflns_Friedel_coverage 0.000
_reflns_number_gt 7060
_reflns_number_total 10128
_reflns_threshold_expression 'I > 2\s(I)'
_cod_data_source_file d3dt02653a2.cif
_cod_data_source_block la6co_a
_cod_database_code 7713922
_shelx_shelxl_version_number 2018/3
_shelx_space_group_comment
;
The symmetry employed for this shelxl refinement is uniquely defined
by the following loop, which should always be used as a source of
symmetry information in preference to the above space-group names.
They are only intended as comments.
;
_shelx_estimated_absorpt_t_max 0.787
_shelx_estimated_absorpt_t_min 0.748
_olex2_refinement_description
;
1. Fixed Uiso
 At 1.2 times of:
  All C(H) groups
 At 1.5 times of:
  All C(H,H,H) groups, All O(H) groups
2. Restrained distances
 C32-O18
 1.45 with sigma of 0.02
 C34-O20
 1.45 with sigma of 0.02
 O20-H20
 0.85 with sigma of 0.01
 O17-H17
 0.85 with sigma of 0.01
 La2-H20
 3.102137 with sigma of 0.02
 C34-H20
 1.879438 with sigma of 0.02
 La3-H17
 3.210424 with sigma of 0.02
 C31-H17
 1.880768 with sigma of 0.02
3. Uiso/Uaniso restraints and constraints
O18 \\sim C32: within 2A with sigma of 0.01 and sigma for terminal atoms of
0.02 within 2A
O19 \\sim C33: within 2A with sigma of 0.01 and sigma for terminal atoms of
0.02 within 2A
O17 \\sim C31: within 2A with sigma of 0.01 and sigma for terminal atoms of
0.02 within 2A
O20 \\sim C34: within 2A with sigma of 0.01 and sigma for terminal atoms of
0.02 within 2A
4.a Riding coordinates:
 C32(H32A,H32B,H32C)
4.b Aromatic/amide H refined with riding coordinates:
 C3(H3), C3(H3), C3(H3), C3(H3), C3(H3), C3(H3)
4.c Idealised Me refined as rotating group:
 C31(H31A,H31B,H31C), C33(H33A,H33B,H33C), C34(H34A,H34B,H34C), C1(H1A,H1B,
 H1C), C5(H5A,H5B,H5C), C1(H1C,H1A,H1B), C5(H5A,H5B,H5C), C1(H1B,H1C,H1A),
 C5(H5A,H5B,H5C), C1(H1C,H1A,H1B), C5(H5B,H5C,H5A), C1(H1B,H1C,H1A), C5(H5B,H5C,
 H5A), C1(H1B,H1C,H1A), C5(H5C,H5A,H5B)
;
_olex2_submission_special_instructions 'No special instructions were received'

loop_
_space_group_symop_operation_xyz
'x, y, z'
'-x+1/2, y+1/2, -z+1/2'
'-x, -y, -z'
'x-1/2, -y-1/2, z-1/2'

loop_
_atom_site_label
_atom_site_type_symbol
_atom_site_fract_x
_atom_site_fract_y
_atom_site_fract_z
_atom_site_U_iso_or_equiv
_atom_site_adp_type
_atom_site_occupancy
_atom_site_site_symmetry_order
_atom_site_calc_flag
_atom_site_refinement_flags_posn
_atom_site_refinement_flags_adp
_atom_site_refinement_flags_occupancy
_atom_site_disorder_assembly
_atom_site_disorder_group
La1 La 1.03790(4) 0.05525(2) 0.78930(4) 0.04664(17) Uani 1 1 d . . . . .
La2 La 0.83211(4) -0.05144(2) 0.77493(4) 0.04698(17) Uani 1 1 d D . . . .
La3 La 1.15000(4) -0.08064(2) 0.90967(4) 0.04702(17) Uani 1 1 d D . . . .
Co1 Co 1.000000 0.000000 1.000000 0.0357(3) Uani 1 2 d S . P . .
O13 O 1.1122(4) 0.0102(2) 0.9566(4) 0.0433(13) Uani 1 1 d . . . . .
O14 O 1.0064(5) -0.0424(3) 0.7688(4) 0.0498(14) Uani 1 1 d . . . . .
O15 O 0.9161(4) 0.0276(2) 0.8766(4) 0.0406(12) Uani 1 1 d . . . . .
O16 O 0.9796(4) -0.0684(2) 0.9379(4) 0.0419(12) Uani 1 1 d . . . . .
O17 O 1.3152(6) -0.0374(4) 1.0466(6) 0.076(2) Uani 1 1 d D U . . .
H17 H 1.3072(19) -0.024(4) 1.097(3) 0.114 Uiso 1 1 d D U . . .
O18 O 1.0451(8) 0.0375(5) 0.6154(7) 0.108(3) Uani 1 1 d D U . . .
O19 O 0.8171(8) -0.0797(4) 0.6000(6) 0.099(3) Uani 1 1 d . U . . .
O20 O 0.8865(7) -0.1498(3) 0.7817(7) 0.094(3) Uani 1 1 d D U . . .
H20 H 0.946(5) -0.1582(17) 0.820(8) 0.142 Uiso 1 1 d D U . . .
C31 C 1.4219(14) -0.0500(8) 1.0781(16) 0.140(7) Uani 1 1 d D U . . .
H31A H 1.442138 -0.052617 1.022753 0.211 Uiso 1 1 calc R U . . .
H31B H 1.434192 -0.083133 1.112087 0.211 Uiso 1 1 calc R U . . .
H31C H 1.460750 -0.022759 1.120599 0.211 Uiso 1 1 calc R U . . .
C32 C 1.0600(13) 0.0776(9) 0.5565(13) 0.161(7) Uani 1 1 d D U . . .
H32A H 1.118634 0.097452 0.594562 0.241 Uiso 1 1 d R U . . .
H32B H 1.001354 0.100532 0.534212 0.241 Uiso 1 1 d R U . . .
H32C H 1.071614 0.062652 0.501732 0.241 Uiso 1 1 d R U . . .
C33 C 0.7343(15) -0.0918(8) 0.5123(10) 0.132(6) Uani 1 1 d . U . . .
H33A H 0.756405 -0.117027 0.475437 0.198 Uiso 1 1 calc R U . . .
H33B H 0.712179 -0.060126 0.474832 0.198 Uiso 1 1 calc R U . . .
H33C H 0.678818 -0.106349 0.527507 0.198 Uiso 1 1 calc R U . . .
C34 C 0.8430(16) -0.1924(6) 0.7205(15) 0.158(8) Uani 1 1 d D U . . .
H34A H 0.771895 -0.185612 0.686122 0.238 Uiso 1 1 calc R U . . .
H34B H 0.850615 -0.223970 0.758434 0.238 Uiso 1 1 calc R U . . .
H34C H 0.876792 -0.196844 0.674887 0.238 Uiso 1 1 calc R U . . .
O1_2 O 1.0758(6) -0.1711(3) 0.9045(5) 0.0648(18) Uani 1 1 d . . . . .
O2_2 O 1.1792(6) -0.1163(3) 1.0756(5) 0.0620(17) Uani 1 1 d . . . . .
C1_2 C 1.0751(14) -0.2640(5) 0.9155(12) 0.109(5) Uani 1 1 d . . . . .
H1A_2 H 1.101169 -0.290760 0.964139 0.164 Uiso 1 1 calc R U . . .
H1B_2 H 1.101791 -0.269289 0.864833 0.164 Uiso 1 1 calc R U . . .
H1C_2 H 1.001986 -0.265997 0.888823 0.164 Uiso 1 1 calc R U . . .
C2_2 C 1.1066(10) -0.2109(4) 0.9601(10) 0.073(3) Uani 1 1 d . . . . .
C3_2 C 1.1662(12) -0.2083(5) 1.0565(10) 0.088(4) Uani 1 1 d . . . . .
H3_2 H 1.189061 -0.240078 1.088601 0.106 Uiso 1 1 calc R U . . .
C4_2 C 1.1956(9) -0.1617(4) 1.1108(8) 0.064(3) Uani 1 1 d . . . . .
C5_2 C 1.2542(14) -0.1642(6) 1.2165(9) 0.107(5) Uani 1 1 d . . . . .
H5A_2 H 1.265326 -0.200405 1.236627 0.161 Uiso 1 1 calc R U . . .
H5B_2 H 1.216628 -0.146781 1.250741 0.161 Uiso 1 1 calc R U . . .
H5C_2 H 1.318762 -0.146870 1.230536 0.161 Uiso 1 1 calc R U . . .
O1_3 O 1.1840(6) 0.1076(3) 0.7879(6) 0.070(2) Uani 1 1 d . . . . .
O2_3 O 1.2065(5) -0.0027(3) 0.8188(5) 0.0596(17) Uani 1 1 d . . . . .
C1_3 C 1.3091(11) 0.1507(5) 0.7487(12) 0.092(4) Uani 1 1 d . . . . .
H1C_3 H 1.312023 0.148770 0.684839 0.138 Uiso 1 1 calc R U . . .
H1A_3 H 1.376876 0.154550 0.795628 0.138 Uiso 1 1 calc R U . . .
H1B_3 H 1.268498 0.180467 0.752500 0.138 Uiso 1 1 calc R U . . .
C2_3 C 1.2638(8) 0.1026(5) 0.7685(9) 0.065(3) Uani 1 1 d . . . . .
C3_3 C 1.3068(9) 0.0542(5) 0.7630(10) 0.073(3) Uani 1 1 d . . . . .
H3_3 H 1.360145 0.054554 0.739825 0.088 Uiso 1 1 calc R U . . .
C4_3 C 1.2797(8) 0.0046(4) 0.7882(8) 0.061(2) Uani 1 1 d . . . . .
C5_3 C 1.3408(10) -0.0424(5) 0.7833(12) 0.091(4) Uani 1 1 d . . . . .
H5A_3 H 1.375468 -0.035528 0.739193 0.137 Uiso 1 1 calc R U . . .
H5B_3 H 1.296501 -0.072263 0.761001 0.137 Uiso 1 1 calc R U . . .
H5C_3 H 1.389967 -0.049664 0.846654 0.137 Uiso 1 1 calc R U . . .
O1_4 O 0.9506(7) 0.1366(3) 0.7108(6) 0.079(2) Uani 1 1 d . . . . .
O2_4 O 1.0604(6) 0.1266(3) 0.9096(5) 0.0621(17) Uani 1 1 d . . . . .
C1_4 C 0.9162(17) 0.2230(6) 0.6461(14) 0.133(7) Uani 1 1 d . . . . .
H1B_4 H 0.943502 0.257838 0.664249 0.199 Uiso 1 1 calc R U . . .
H1C_4 H 0.844324 0.223311 0.633755 0.199 Uiso 1 1 calc R U . . .
H1A_4 H 0.927550 0.212203 0.588481 0.199 Uiso 1 1 calc R U . . .
C2_4 C 0.9695(11) 0.1842(5) 0.7288(11) 0.083(4) Uani 1 1 d . . . . .
C3_4 C 1.0274(13) 0.2042(5) 0.8165(13) 0.098(5) Uani 1 1 d . . . . .
H3_4 H 1.038014 0.240547 0.819043 0.117 Uiso 1 1 calc R U . . .
C4_4 C 1.0729(9) 0.1769(4) 0.9033(9) 0.068(3) Uani 1 1 d . . . . .
C5_4 C 1.1332(13) 0.2043(5) 0.9932(11) 0.096(4) Uani 1 1 d . . . . .
H5A_4 H 1.155357 0.237837 0.977615 0.144 Uiso 1 1 calc R U . . .
H5B_4 H 1.191677 0.183286 1.028545 0.144 Uiso 1 1 calc R U . . .
H5C_4 H 1.092199 0.209710 1.032112 0.144 Uiso 1 1 calc R U . . .
O1_5 O 0.6911(6) 0.0150(3) 0.7500(6) 0.072(2) Uani 1 1 d . . . . .
O2_5 O 0.8467(5) 0.0299(3) 0.6714(5) 0.0645(18) Uani 1 1 d . . . . .
C1_5 C 0.5240(11) 0.0455(10) 0.6598(17) 0.161(10) Uani 1 1 d . . . . .
H1C_5 H 0.485550 0.054816 0.593690 0.242 Uiso 1 1 calc R U . . .
H1A_5 H 0.523529 0.074460 0.701501 0.242 Uiso 1 1 calc R U . . .
H1B_5 H 0.493850 0.015023 0.677491 0.242 Uiso 1 1 calc R U . . .
C2_5 C 0.6359(9) 0.0327(7) 0.6706(11) 0.088(4) Uani 1 1 d . . . . .
C3_5 C 0.6697(11) 0.0486(6) 0.5965(10) 0.100(5) Uani 1 1 d . . . . .
H3_5 H 0.620620 0.060235 0.538881 0.120 Uiso 1 1 calc R U . . .
C4_5 C 0.7720(11) 0.0483(5) 0.6021(8) 0.080(4) Uani 1 1 d . . . . .
C5_5 C 0.7974(13) 0.0719(8) 0.5190(11) 0.117(6) Uani 1 1 d . . . . .
H5B_5 H 0.736926 0.072880 0.461671 0.176 Uiso 1 1 calc R U . . .
H5C_5 H 0.848143 0.050557 0.507123 0.176 Uiso 1 1 calc R U . . .
H5A_5 H 0.823054 0.107093 0.535649 0.176 Uiso 1 1 calc R U . . .
O1_6 O 0.7501(5) -0.0724(3) 0.8934(5) 0.0654(18) Uani 1 1 d . . . . .
O2_6 O 0.6701(6) -0.1013(3) 0.6935(6) 0.076(2) Uani 1 1 d . . . . .
C1_6 C 0.6474(11) -0.0962(6) 0.9823(10) 0.088(4) Uani 1 1 d . . . . .
H1B_6 H 0.581698 -0.111410 0.971656 0.132 Uiso 1 1 calc R U . . .
H1C_6 H 0.649717 -0.060998 1.007306 0.132 Uiso 1 1 calc R U . . .
H1A_6 H 0.699293 -0.117299 1.028239 0.132 Uiso 1 1 calc R U . . .
C2_6 C 0.6651(8) -0.0944(4) 0.8901(8) 0.063(3) Uani 1 1 d . . . . .
C3_6 C 0.5928(9) -0.1156(5) 0.8046(9) 0.072(3) Uani 1 1 d . . . . .
H3_6 H 0.534235 -0.129674 0.810599 0.086 Uiso 1 1 calc R U . . .
C4_6 C 0.5982(8) -0.1180(4) 0.7155(9) 0.067(3) Uani 1 1 d . . . . .
C5_6 C 0.5084(12) -0.1412(7) 0.6328(13) 0.125(7) Uani 1 1 d . . . . .
H5B_6 H 0.481278 -0.170807 0.656345 0.187 Uiso 1 1 calc R U . . .
H5C_6 H 0.530902 -0.152694 0.581924 0.187 Uiso 1 1 calc R U . . .
H5A_6 H 0.456396 -0.114837 0.608173 0.187 Uiso 1 1 calc R U . . .
O1_7 O 1.3014(7) -0.1374(3) 0.9420(7) 0.085(2) Uani 1 1 d . . . . .
O2_7 O 1.1501(7) -0.1263(3) 0.7580(6) 0.080(2) Uani 1 1 d . . . . .
C1_7 C 1.4110(15) -0.2093(8) 0.9759(18) 0.166(10) Uani 1 1 d . . . . .
H1B_7 H 1.398226 -0.246348 0.963600 0.248 Uiso 1 1 calc R U . . .
H1C_7 H 1.417284 -0.201583 1.041456 0.248 Uiso 1 1 calc R U . . .
H1A_7 H 1.473099 -0.199882 0.966776 0.248 Uiso 1 1 calc R U . . .
C2_7 C 1.3250(12) -0.1785(6) 0.9079(14) 0.099(5) Uani 1 1 d . . . . .
C3_7 C 1.2718(16) -0.1936(6) 0.8093(15) 0.113(6) Uani 1 1 d . . . . .
H3_7 H 1.293811 -0.224390 0.788629 0.136 Uiso 1 1 calc R U . . .
C4_7 C 1.1899(14) -0.1671(6) 0.7403(11) 0.091(4) Uani 1 1 d . . . . .
C5_7 C 1.1496(19) -0.1887(7) 0.6390(14) 0.148(8) Uani 1 1 d . . . . .
H5C_7 H 1.156513 -0.226421 0.641015 0.222 Uiso 1 1 calc R U . . .
H5A_7 H 1.187534 -0.173969 0.602416 0.222 Uiso 1 1 calc R U . . .
H5B_7 H 1.078919 -0.179433 0.608597 0.222 Uiso 1 1 calc R U . . .

loop_
_atom_site_aniso_label
_atom_site_aniso_U_11
_atom_site_aniso_U_22
_atom_site_aniso_U_33
_atom_site_aniso_U_23
_atom_site_aniso_U_13
_atom_site_aniso_U_12
La1 0.0482(3) 0.0489(3) 0.0500(3) 0.0066(2) 0.0264(2) 0.0028(2)
La2 0.0425(3) 0.0579(3) 0.0422(3) -0.0027(2) 0.0174(2) -0.0055(2)
La3 0.0476(3) 0.0462(3) 0.0541(3) 0.0040(2) 0.0266(2) 0.0081(2)
Co1 0.0350(8) 0.0390(7) 0.0378(7) 0.0010(6) 0.0187(6) 0.0014(6)
O13 0.039(3) 0.052(3) 0.044(3) 0.000(3) 0.022(3) -0.001(2)
O14 0.051(4) 0.061(4) 0.042(3) -0.001(3) 0.022(3) -0.001(3)
O15 0.039(3) 0.046(3) 0.040(3) -0.006(2) 0.019(2) 0.000(2)
O16 0.043(3) 0.046(3) 0.041(3) -0.001(2) 0.021(3) 0.000(2)
O17 0.055(4) 0.091(5) 0.082(5) -0.003(4) 0.025(4) 0.006(4)
O18 0.085(6) 0.179(10) 0.078(6) 0.025(6) 0.049(5) 0.024(6)
O19 0.106(7) 0.136(8) 0.062(5) -0.029(5) 0.039(5) -0.031(6)
O20 0.091(6) 0.064(5) 0.103(7) -0.027(5) 0.004(5) -0.007(4)
C31 0.092(11) 0.171(14) 0.137(13) -0.010(11) 0.016(11) 0.007(10)
C32 0.082(10) 0.328(19) 0.096(10) 0.056(12) 0.060(8) 0.051(12)
C33 0.128(12) 0.199(15) 0.059(7) -0.024(9) 0.024(8) -0.034(11)
C34 0.164(14) 0.096(10) 0.154(13) -0.054(10) -0.017(12) -0.004(10)
O1_2 0.086(5) 0.045(3) 0.077(5) 0.006(3) 0.045(4) 0.004(3)
O2_2 0.068(4) 0.065(4) 0.062(4) 0.012(3) 0.035(4) 0.020(3)
C1_2 0.153(16) 0.062(7) 0.125(13) -0.004(8) 0.064(12) 0.015(8)
C2_2 0.082(8) 0.059(6) 0.090(8) 0.013(6) 0.044(7) 0.014(5)
C3_2 0.118(11) 0.061(7) 0.099(10) 0.041(7) 0.055(9) 0.036(7)
C4_2 0.070(7) 0.066(6) 0.067(6) 0.019(5) 0.039(5) 0.030(5)
C5_2 0.147(15) 0.106(11) 0.063(7) 0.027(7) 0.031(9) 0.020(10)
O1_3 0.065(5) 0.066(4) 0.096(6) 0.002(4) 0.049(4) -0.003(3)
O2_3 0.057(4) 0.067(4) 0.070(4) 0.014(3) 0.042(4) 0.004(3)
C1_3 0.089(9) 0.089(9) 0.116(11) 0.015(8) 0.059(8) -0.010(7)
C2_3 0.049(6) 0.076(7) 0.074(7) 0.004(6) 0.027(5) -0.003(5)
C3_3 0.064(7) 0.084(8) 0.097(9) 0.014(6) 0.060(7) 0.000(6)
C4_3 0.060(6) 0.075(6) 0.062(6) -0.002(5) 0.040(5) 0.002(5)
C5_3 0.078(9) 0.087(8) 0.132(13) 0.013(8) 0.066(9) 0.019(7)
O1_4 0.083(6) 0.069(5) 0.087(6) 0.016(4) 0.033(5) 0.015(4)
O2_4 0.078(5) 0.047(3) 0.072(4) 0.004(3) 0.040(4) -0.001(3)
C1_4 0.172(19) 0.091(11) 0.134(15) 0.048(10) 0.054(14) 0.020(11)
C2_4 0.103(10) 0.059(7) 0.095(10) 0.017(7) 0.046(8) 0.018(7)
C3_4 0.139(14) 0.046(6) 0.142(14) 0.022(8) 0.092(12) 0.018(7)
C4_4 0.069(7) 0.055(6) 0.090(8) 0.001(6) 0.043(6) -0.001(5)
C5_4 0.128(12) 0.052(6) 0.111(11) -0.013(7) 0.047(10) -0.012(7)
O1_5 0.050(4) 0.093(5) 0.081(5) 0.020(4) 0.033(4) 0.010(4)
O2_5 0.056(4) 0.087(5) 0.053(4) 0.017(4) 0.023(3) 0.014(4)
C1_5 0.047(8) 0.26(3) 0.18(2) 0.074(18) 0.042(11) 0.054(12)
C2_5 0.049(7) 0.132(11) 0.088(9) 0.014(9) 0.029(6) 0.018(7)
C3_5 0.070(9) 0.144(14) 0.063(8) 0.019(8) -0.003(7) 0.023(8)
C4_5 0.086(9) 0.103(9) 0.044(6) 0.014(6) 0.016(6) 0.005(7)
C5_5 0.103(12) 0.173(16) 0.084(10) 0.067(11) 0.044(9) 0.026(11)
O1_6 0.051(4) 0.094(5) 0.057(4) -0.003(4) 0.028(3) -0.020(4)
O2_6 0.065(5) 0.095(6) 0.065(5) -0.016(4) 0.021(4) -0.022(4)
C1_6 0.074(8) 0.119(11) 0.078(8) 0.010(8) 0.036(7) -0.013(7)
C2_6 0.057(6) 0.067(6) 0.067(6) -0.005(5) 0.027(5) -0.014(5)
C3_6 0.053(6) 0.085(8) 0.083(8) 0.000(6) 0.030(6) -0.011(5)
C4_6 0.052(6) 0.065(6) 0.070(7) 0.001(5) 0.004(5) -0.013(5)
C5_6 0.086(11) 0.137(13) 0.112(12) 0.000(10) -0.011(9) -0.056(10)
O1_7 0.079(6) 0.080(5) 0.112(7) 0.007(5) 0.054(5) 0.029(4)
O2_7 0.108(7) 0.065(5) 0.083(5) 0.001(4) 0.053(5) 0.006(4)
C1_7 0.142(17) 0.125(14) 0.26(3) 0.067(16) 0.114(19) 0.089(13)
C2_7 0.102(11) 0.073(8) 0.154(15) 0.018(9) 0.086(11) 0.030(7)
C3_7 0.169(17) 0.063(8) 0.149(16) -0.007(9) 0.107(14) 0.026(9)
C4_7 0.137(13) 0.075(8) 0.092(9) -0.003(7) 0.078(9) -0.003(8)
C5_7 0.23(3) 0.108(13) 0.130(15) -0.037(12) 0.094(16) 0.012(14)

loop_
_atom_type_symbol
_atom_type_description
_atom_type_scat_dispersion_real
_atom_type_scat_dispersion_imag
_atom_type_scat_source
C C 0.0033 0.0016 'International Tables Vol C Tables 4.2.6.8 and 6.1.1.4'
H H 0.0000 0.0000 'International Tables Vol C Tables 4.2.6.8 and 6.1.1.4'
Co Co 0.3494 0.9721 'International Tables Vol C Tables 4.2.6.8 and 6.1.1.4'
La La -0.2871 2.4523 'International Tables Vol C Tables 4.2.6.8 and 6.1.1.4'
O O 0.0106 0.0060 'International Tables Vol C Tables 4.2.6.8 and 6.1.1.4'

loop_
_geom_angle_atom_site_label_1
_geom_angle_atom_site_label_2
_geom_angle_atom_site_label_3
_geom_angle
_geom_angle_site_symmetry_1
_geom_angle_site_symmetry_3
_geom_angle_publ_flag
La2 La1 La3 65.66(3) . . ?
O13 La1 La2 77.44(13) . . ?
O13 La1 La3 38.83(13) . . ?
O13 La1 O15 60.90(17) . . ?
O13 La1 O18 135.4(3) . . ?
O13 La1 O2_3 64.74(19) . . ?
O13 La1 O2_5 118.6(2) . . ?
O14 La1 La2 38.54(15) . . ?
O14 La1 La3 38.52(14) . . ?
O14 La1 O13 70.91(19) . . ?
O14 La1 O15 70.95(19) . . ?
O14 La1 O18 77.4(3) . . ?
O14 La1 O2_3 65.7(2) . . ?
O14 La1 O2_5 66.2(2) . . ?
O15 La1 La2 39.56(12) . . ?
O15 La1 La3 76.49(12) . . ?
O15 La1 O18 134.6(3) . . ?
O15 La1 O2_3 118.36(18) . . ?
O15 La1 O2_5 64.75(19) . . ?
O18 La1 La2 96.7(3) . . ?
O18 La1 La3 98.1(3) . . ?
O18 La1 O2_3 74.0(3) . . ?
O18 La1 O2_5 73.2(3) . . ?
O1_3 La1 La2 168.43(18) . . ?
O1_3 La1 La3 106.05(18) . . ?
O1_3 La1 O13 101.3(2) . . ?
O1_3 La1 O14 130.0(2) . . ?
O1_3 La1 O15 149.2(2) . . ?
O1_3 La1 O18 76.0(3) . . ?
O1_3 La1 O2_3 66.7(2) . . ?
O1_3 La1 O1_4 79.7(3) . . ?
O1_3 La1 O2_4 73.8(3) . . ?
O1_3 La1 O2_5 139.9(2) . . ?
O2_3 La1 La2 102.92(15) . . ?
O2_3 La1 La3 42.45(14) . . ?
O2_3 La1 O2_5 126.1(2) . . ?
O1_4 La1 La2 108.6(2) . . ?
O1_4 La1 La3 174.3(2) . . ?
O1_4 La1 O13 141.5(2) . . ?
O1_4 La1 O14 136.9(2) . . ?
O1_4 La1 O15 98.9(2) . . ?
O1_4 La1 O18 82.6(3) . . ?
O1_4 La1 O2_3 142.5(3) . . ?
O1_4 La1 O2_4 69.0(3) . . ?
O1_4 La1 O2_5 71.6(3) . . ?
O2_4 La1 La2 116.41(17) . . ?
O2_4 La1 La3 112.77(16) . . ?
O2_4 La1 O13 74.4(2) . . ?
O2_4 La1 O14 141.0(2) . . ?
O2_4 La1 O15 77.0(2) . . ?
O2_4 La1 O18 141.5(3) . . ?
O2_4 La1 O2_3 113.9(2) . . ?
O2_4 La1 O2_5 118.5(2) . . ?
O2_5 La1 La2 41.89(15) . . ?
O2_5 La1 La3 103.13(16) . . ?
Co1 La2 La1 57.827(19) . . ?
O14 La2 La1 38.81(15) . . ?
O14 La2 Co1 70.79(14) . . ?
O14 La2 O15 72.18(19) . . ?
O14 La2 O16 65.21(19) . . ?
O14 La2 O19 73.8(3) . . ?
O14 La2 O20 79.1(3) . . ?
O14 La2 O1_5 131.5(2) . . ?
O14 La2 O2_5 67.8(2) . . ?
O14 La2 O2_6 139.9(2) . . ?
O15 La2 La1 40.68(13) . . ?
O15 La2 Co1 31.08(12) . . ?
O15 La2 O16 62.05(18) . . ?
O15 La2 O19 131.2(3) . . ?
O15 La2 O20 132.0(2) . . ?
O15 La2 O2_5 66.8(2) . . ?
O16 La2 La1 74.62(13) . . ?
O16 La2 Co1 31.94(13) . . ?
O16 La2 O19 128.8(3) . . ?
O16 La2 O20 71.3(2) . . ?
O16 La2 O2_5 118.0(2) . . ?
O19 La2 La1 92.2(2) . . ?
O19 La2 Co1 144.5(2) . . ?
O19 La2 O2_5 68.5(3) . . ?
O20 La2 La1 117.3(2) . . ?
O20 La2 Co1 103.20(18) . . ?
O20 La2 O19 72.1(4) . . ?
O20 La2 O2_5 133.9(3) . . ?
O1_5 La2 La1 94.25(19) . . ?
O1_5 La2 Co1 96.6(2) . . ?
O1_5 La2 O15 74.5(2) . . ?
O1_5 La2 O16 124.8(2) . . ?
O1_5 La2 O19 105.0(3) . . ?
O1_5 La2 O20 148.2(3) . . ?
O1_5 La2 O2_5 67.2(2) . . ?
O2_5 La2 La1 43.57(16) . . ?
O2_5 La2 Co1 95.34(17) . . ?
O1_6 La2 La1 129.34(17) . . ?
O1_6 La2 Co1 74.85(16) . . ?
O1_6 La2 O14 139.4(2) . . ?
O1_6 La2 O15 89.2(2) . . ?
O1_6 La2 O16 74.2(2) . . ?
O1_6 La2 O19 138.4(3) . . ?
O1_6 La2 O20 88.4(3) . . ?
O1_6 La2 O1_5 72.8(3) . . ?
O1_6 La2 O2_5 137.4(3) . . ?
O1_6 La2 O2_6 69.9(3) . . ?
O2_6 La2 La1 154.6(2) . . ?
O2_6 La2 Co1 144.8(2) . . ?
O2_6 La2 O15 146.7(2) . . ?
O2_6 La2 O16 130.5(2) . . ?
O2_6 La2 O19 69.5(3) . . ?
O2_6 La2 O20 74.8(3) . . ?
O2_6 La2 O1_5 74.6(3) . . ?
O2_6 La2 O2_5 111.4(3) . . ?
Co1 La3 La1 57.83(2) . . ?
O13 La3 La1 40.04(13) . . ?
O13 La3 Co1 31.87(13) . . ?
O13 La3 O14 71.9(2) . . ?
O13 La3 O16 63.09(18) . . ?
O13 La3 O17 68.5(2) . . ?
O13 La3 O2_3 66.0(2) . . ?
O13 La3 O2_7 137.1(2) . . ?
O14 La3 La1 38.44(14) . . ?
O14 La3 Co1 71.28(14) . . ?
O14 La3 O16 64.83(19) . . ?
O14 La3 O17 132.9(2) . . ?
O14 La3 O2_3 66.0(2) . . ?
O14 La3 O2_7 72.4(3) . . ?
O16 La3 La1 74.07(13) . . ?
O16 La3 Co1 32.54(12) . . ?
O16 La3 O17 115.2(2) . . ?
O16 La3 O2_3 116.94(19) . . ?
O17 La3 La1 94.64(19) . . ?
O17 La3 Co1 87.23(18) . . ?
O1_2 La3 La1 133.71(18) . . ?
O1_2 La3 Co1 104.00(17) . . ?
O1_2 La3 O13 135.8(2) . . ?
O1_2 La3 O14 97.2(2) . . ?
O1_2 La3 O16 73.5(2) . . ?
O1_2 La3 O17 129.0(3) . . ?
O1_2 La3 O2_3 149.1(2) . . ?
O1_2 La3 O2_7 71.8(3) . . ?
O2_2 La3 La1 130.99(16) . . ?
O2_2 La3 Co1 75.38(16) . . ?
O2_2 La3 O13 92.0(2) . . ?
O2_2 La3 O14 138.6(2) . . ?
O2_2 La3 O16 73.8(2) . . ?
O2_2 La3 O17 67.6(3) . . ?
O2_2 La3 O1_2 67.7(2) . . ?
O2_2 La3 O2_3 141.9(2) . . ?
O2_2 La3 O2_7 130.7(3) . . ?
O2_3 La3 La1 42.92(15) . . ?
O2_3 La3 Co1 95.13(15) . . ?
O2_3 La3 O17 75.3(3) . . ?
O1_7 La3 La1 140.7(2) . . ?
O1_7 La3 Co1 148.8(2) . . ?
O1_7 La3 O13 137.1(3) . . ?
O1_7 La3 O14 139.8(3) . . ?
O1_7 La3 O16 145.1(3) . . ?
O1_7 La3 O17 69.0(3) . . ?
O1_7 La3 O1_2 78.1(3) . . ?
O1_7 La3 O2_2 77.0(3) . . ?
O1_7 La3 O2_3 97.8(3) . . ?
O1_7 La3 O2_7 68.2(3) . . ?
O2_7 La3 La1 97.32(19) . . ?
O2_7 La3 Co1 142.5(2) . . ?
O2_7 La3 O16 119.6(3) . . ?
O2_7 La3 O17 125.2(3) . . ?
O2_7 La3 O2_3 78.2(3) . . ?
La2 Co1 La2 180.0 3_757 . ?
La3 Co1 La2 73.74(3) 3_757 3_757 ?
La3 Co1 La2 106.26(3) . 3_757 ?
La3 Co1 La2 73.74(3) . . ?
La3 Co1 La2 106.26(3) 3_757 . ?
La3 Co1 La3 180.0 . 3_757 ?
O13 Co1 La2 85.11(17) . 3_757 ?
O13 Co1 La2 94.88(17) . . ?
O13 Co1 La2 94.89(17) 3_757 3_757 ?
O13 Co1 La2 85.12(17) 3_757 . ?
O13 Co1 La3 43.66(17) . . ?
O13 Co1 La3 136.34(17) 3_757 . ?
O13 Co1 La3 43.67(17) 3_757 3_757 ?
O13 Co1 La3 136.33(17) . 3_757 ?
O13 Co1 O13 180.00(12) . 3_757 ?
O13 Co1 O16 92.2(2) . 3_757 ?
O13 Co1 O16 87.8(2) 3_757 3_757 ?
O13 Co1 O16 87.8(2) . . ?
O13 Co1 O16 92.2(2) 3_757 . ?
O15 Co1 La2 137.00(16) 3_757 . ?
O15 Co1 La2 137.00(16) . 3_757 ?
O15 Co1 La2 43.00(16) 3_757 3_757 ?
O15 Co1 La2 43.00(16) . . ?
O15 Co1 La3 95.64(16) . . ?
O15 Co1 La3 84.36(16) 3_757 . ?
O15 Co1 La3 84.36(16) . 3_757 ?
O15 Co1 La3 95.64(16) 3_757 3_757 ?
O15 Co1 O13 86.1(2) . . ?
O15 Co1 O13 93.9(2) 3_757 . ?
O15 Co1 O13 86.1(2) 3_757 3_757 ?
O15 Co1 O13 93.9(2) . 3_757 ?
O15 Co1 O15 180.0 3_757 . ?
O15 Co1 O16 93.5(2) 3_757 . ?
O15 Co1 O16 86.5(2) 3_757 3_757 ?
O15 Co1 O16 86.5(2) . . ?
O15 Co1 O16 93.5(2) . 3_757 ?
O16 Co1 La2 45.04(17) 3_757 3_757 ?
O16 Co1 La2 134.97(17) 3_757 . ?
O16 Co1 La2 45.03(17) . . ?
O16 Co1 La2 134.97(17) . 3_757 ?
O16 Co1 La3 133.81(18) 3_757 . ?
O16 Co1 La3 46.19(18) 3_757 3_757 ?
O16 Co1 La3 46.19(18) . . ?
O16 Co1 La3 133.81(18) . 3_757 ?
O16 Co1 O16 180.0 . 3_757 ?
La3 O13 La1 101.1(2) . . ?
Co1 O13 La1 106.3(2) . . ?
Co1 O13 La3 104.5(2) . . ?
La1 O14 La3 103.0(2) . . ?
La2 O14 La1 102.7(2) . . ?
La2 O14 La3 116.1(2) . . ?
La2 O15 La1 99.75(18) . . ?
Co1 O15 La1 106.4(2) . . ?
Co1 O15 La2 105.9(2) . . ?
La2 O16 La3 110.3(2) . . ?
Co1 O16 La2 103.0(2) . . ?
Co1 O16 La3 101.3(2) . . ?
La3 O17 H17 117.4(19) . . ?
C31 O17 La3 131.9(10) . . ?
C31 O17 H17 105(2) . . ?
C32 O18 La1 123.1(12) . . ?
C33 O19 La2 134.9(10) . . ?
La2 O20 H20 117.9(18) . . ?
C34 O20 La2 131.4(9) . . ?
C34 O20 H20 110(2) . . ?
O17 C31 H31A 109.5 . . ?
O17 C31 H31B 109.5 . . ?
O17 C31 H31C 109.5 . . ?
H31A C31 H31B 109.5 . . ?
H31A C31 H31C 109.5 . . ?
H31B C31 H31C 109.5 . . ?
O18 C32 H32A 107.8 . . ?
O18 C32 H32B 110.4 . . ?
O18 C32 H32C 110.3 . . ?
H32A C32 H32B 109.5 . . ?
H32A C32 H32C 109.3 . . ?
H32B C32 H32C 109.5 . . ?
O19 C33 H33A 109.5 . . ?
O19 C33 H33B 109.5 . . ?
O19 C33 H33C 109.5 . . ?
H33A C33 H33B 109.5 . . ?
H33A C33 H33C 109.5 . . ?
H33B C33 H33C 109.5 . . ?
O20 C34 H34A 109.5 . . ?
O20 C34 H34B 109.5 . . ?
O20 C34 H34C 109.5 . . ?
H34A C34 H34B 109.5 . . ?
H34A C34 H34C 109.5 . . ?
H34B C34 H34C 109.5 . . ?
C2_2 O1_2 La3 131.4(8) . . ?
C4_2 O2_2 La3 132.9(7) . . ?
H1A_2 C1_2 H1B_2 109.5 . . ?
H1A_2 C1_2 H1C_2 109.5 . . ?
H1B_2 C1_2 H1C_2 109.5 . . ?
C2_2 C1_2 H1A_2 109.5 . . ?
C2_2 C1_2 H1B_2 109.5 . . ?
C2_2 C1_2 H1C_2 109.5 . . ?
O1_2 C2_2 C1_2 116.7(12) . . ?
O1_2 C2_2 C3_2 124.9(11) . . ?
C3_2 C2_2 C1_2 118.4(12) . . ?
C2_2 C3_2 H3_2 117.3 . . ?
C2_2 C3_2 C4_2 125.4(10) . . ?
C4_2 C3_2 H3_2 117.3 . . ?
O2_2 C4_2 C3_2 124.3(10) . . ?
O2_2 C4_2 C5_2 115.3(11) . . ?
C3_2 C4_2 C5_2 120.4(11) . . ?
C4_2 C5_2 H5A_2 109.5 . . ?
C4_2 C5_2 H5B_2 109.5 . . ?
C4_2 C5_2 H5C_2 109.5 . . ?
H5A_2 C5_2 H5B_2 109.5 . . ?
H5A_2 C5_2 H5C_2 109.5 . . ?
H5B_2 C5_2 H5C_2 109.5 . . ?
C2_3 O1_3 La1 139.9(7) . . ?
La3 O2_3 La1 94.6(2) . . ?
C4_3 O2_3 La1 129.7(6) . . ?
C4_3 O2_3 La3 135.2(7) . . ?
H1C_3 C1_3 H1A_3 109.5 . . ?
H1C_3 C1_3 H1B_3 109.5 . . ?
H1A_3 C1_3 H1B_3 109.5 . . ?
C2_3 C1_3 H1C_3 109.5 . . ?
C2_3 C1_3 H1A_3 109.5 . . ?
C2_3 C1_3 H1B_3 109.5 . . ?
O1_3 C2_3 C1_3 117.0(11) . . ?
O1_3 C2_3 C3_3 123.1(10) . . ?
C3_3 C2_3 C1_3 119.9(11) . . ?
C2_3 C3_3 H3_3 116.1 . . ?
C2_3 C3_3 C4_3 127.8(10) . . ?
C4_3 C3_3 H3_3 116.1 . . ?
O2_3 C4_3 C3_3 123.6(10) . . ?
O2_3 C4_3 C5_3 117.1(10) . . ?
C3_3 C4_3 C5_3 119.2(10) . . ?
C4_3 C5_3 H5A_3 109.5 . . ?
C4_3 C5_3 H5B_3 109.5 . . ?
C4_3 C5_3 H5C_3 109.5 . . ?
H5A_3 C5_3 H5B_3 109.5 . . ?
H5A_3 C5_3 H5C_3 109.5 . . ?
H5B_3 C5_3 H5C_3 109.5 . . ?
C2_4 O1_4 La1 132.7(9) . . ?
C4_4 O2_4 La1 130.8(7) . . ?
H1B_4 C1_4 H1C_4 109.5 . . ?
H1B_4 C1_4 H1A_4 109.5 . . ?
H1C_4 C1_4 H1A_4 109.5 . . ?
C2_4 C1_4 H1B_4 109.5 . . ?
C2_4 C1_4 H1C_4 109.5 . . ?
C2_4 C1_4 H1A_4 109.5 . . ?
O1_4 C2_4 C1_4 116.4(14) . . ?
O1_4 C2_4 C3_4 125.2(12) . . ?
C3_4 C2_4 C1_4 118.2(13) . . ?
C2_4 C3_4 H3_4 116.1 . . ?
C2_4 C3_4 C4_4 127.7(12) . . ?
C4_4 C3_4 H3_4 116.1 . . ?
O2_4 C4_4 C3_4 121.7(12) . . ?
O2_4 C4_4 C5_4 116.7(11) . . ?
C3_4 C4_4 C5_4 121.5(11) . . ?
C4_4 C5_4 H5A_4 109.5 . . ?
C4_4 C5_4 H5B_4 109.5 . . ?
C4_4 C5_4 H5C_4 109.5 . . ?
H5A_4 C5_4 H5B_4 109.5 . . ?
H5A_4 C5_4 H5C_4 109.5 . . ?
H5B_4 C5_4 H5C_4 109.5 . . ?
C2_5 O1_5 La2 124.9(9) . . ?
La2 O2_5 La1 94.5(2) . . ?
C4_5 O2_5 La1 141.1(8) . . ?
C4_5 O2_5 La2 123.2(8) . . ?
H1C_5 C1_5 H1A_5 109.5 . . ?
H1C_5 C1_5 H1B_5 109.5 . . ?
H1A_5 C1_5 H1B_5 109.5 . . ?
C2_5 C1_5 H1C_5 109.5 . . ?
C2_5 C1_5 H1A_5 109.5 . . ?
C2_5 C1_5 H1B_5 109.5 . . ?
O1_5 C2_5 C1_5 116.0(14) . . ?
O1_5 C2_5 C3_5 125.0(12) . . ?
C3_5 C2_5 C1_5 118.3(14) . . ?
C2_5 C3_5 H3_5 117.3 . . ?
C2_5 C3_5 C4_5 125.3(11) . . ?
C4_5 C3_5 H3_5 117.3 . . ?
O2_5 C4_5 C3_5 125.5(12) . . ?
O2_5 C4_5 C5_5 115.6(13) . . ?
C3_5 C4_5 C5_5 118.8(12) . . ?
C4_5 C5_5 H5B_5 109.5 . . ?
C4_5 C5_5 H5C_5 109.5 . . ?
C4_5 C5_5 H5A_5 109.5 . . ?
H5B_5 C5_5 H5C_5 109.5 . . ?
H5B_5 C5_5 H5A_5 109.5 . . ?
H5C_5 C5_5 H5A_5 109.5 . . ?
C2_6 O1_6 La2 136.0(7) . . ?
C4_6 O2_6 La2 137.1(8) . . ?
H1B_6 C1_6 H1C_6 109.5 . . ?
H1B_6 C1_6 H1A_6 109.5 . . ?
H1C_6 C1_6 H1A_6 109.5 . . ?
C2_6 C1_6 H1B_6 109.5 . . ?
C2_6 C1_6 H1C_6 109.5 . . ?
C2_6 C1_6 H1A_6 109.5 . . ?
O1_6 C2_6 C1_6 115.9(10) . . ?
O1_6 C2_6 C3_6 123.4(10) . . ?
C3_6 C2_6 C1_6 120.7(10) . . ?
C2_6 C3_6 H3_6 116.0 . . ?
C4_6 C3_6 C2_6 128.1(11) . . ?
C4_6 C3_6 H3_6 116.0 . . ?
O2_6 C4_6 C3_6 125.2(10) . . ?
O2_6 C4_6 C5_6 116.1(13) . . ?
C3_6 C4_6 C5_6 118.7(13) . . ?
C4_6 C5_6 H5B_6 109.5 . . ?
C4_6 C5_6 H5C_6 109.5 . . ?
C4_6 C5_6 H5A_6 109.5 . . ?
H5B_6 C5_6 H5C_6 109.5 . . ?
H5B_6 C5_6 H5A_6 109.5 . . ?
H5C_6 C5_6 H5A_6 109.5 . . ?
C2_7 O1_7 La3 137.8(11) . . ?
C4_7 O2_7 La3 135.2(9) . . ?
H1B_7 C1_7 H1C_7 109.5 . . ?
H1B_7 C1_7 H1A_7 109.5 . . ?
H1C_7 C1_7 H1A_7 109.5 . . ?
C2_7 C1_7 H1B_7 109.5 . . ?
C2_7 C1_7 H1C_7 109.5 . . ?
C2_7 C1_7 H1A_7 109.5 . . ?
O1_7 C2_7 C1_7 115.6(18) . . ?
O1_7 C2_7 C3_7 121.0(14) . . ?
C3_7 C2_7 C1_7 123.4(15) . . ?
C2_7 C3_7 H3_7 116.4 . . ?
C4_7 C3_7 C2_7 127.2(12) . . ?
C4_7 C3_7 H3_7 116.4 . . ?
O2_7 C4_7 C3_7 123.8(14) . . ?
O2_7 C4_7 C5_7 118.3(16) . . ?
C3_7 C4_7 C5_7 117.9(15) . . ?
C4_7 C5_7 H5C_7 109.5 . . ?
C4_7 C5_7 H5A_7 109.5 . . ?
C4_7 C5_7 H5B_7 109.5 . . ?
H5C_7 C5_7 H5A_7 109.5 . . ?
H5C_7 C5_7 H5B_7 109.5 . . ?
H5A_7 C5_7 H5B_7 109.5 . . ?

loop_
_geom_bond_atom_site_label_1
_geom_bond_atom_site_label_2
_geom_bond_distance
_geom_bond_site_symmetry_2
_geom_bond_publ_flag
La1 La2 3.9068(12) . ?
La1 La3 3.9323(13) . ?
La1 O13 2.578(6) . ?
La1 O14 2.509(6) . ?
La1 O15 2.584(6) . ?
La1 O18 2.646(10) . ?
La1 O1_3 2.450(7) . ?
La1 O2_3 2.686(7) . ?
La1 O1_4 2.463(8) . ?
La1 O2_4 2.473(7) . ?
La1 O2_5 2.701(7) . ?
La2 Co1 3.5600(11) . ?
La2 O14 2.495(7) . ?
La2 O15 2.525(5) . ?
La2 O16 2.585(6) . ?
La2 O19 2.615(9) . ?
La2 O20 2.597(8) . ?
La2 O1_5 2.524(8) . ?
La2 O2_5 2.617(7) . ?
La2 O1_6 2.475(7) . ?
La2 O2_6 2.501(7) . ?
La3 Co1 3.5238(9) . ?
La3 O13 2.513(6) . ?
La3 O14 2.514(6) . ?
La3 O16 2.593(6) . ?
La3 O17 2.702(8) . ?
La3 O1_2 2.506(7) . ?
La3 O2_2 2.503(7) . ?
La3 O2_3 2.663(7) . ?
La3 O1_7 2.467(8) . ?
La3 O2_7 2.523(9) . ?
Co1 O13 1.921(6) 3_757 ?
Co1 O13 1.921(6) . ?
Co1 O15 1.911(5) 3_757 ?
Co1 O15 1.911(5) . ?
Co1 O16 1.933(6) . ?
Co1 O16 1.933(6) 3_757 ?
O17 H17 0.857(10) . ?
O17 C31 1.437(19) . ?
O18 C32 1.401(15) . ?
O19 C33 1.429(16) . ?
O20 H20 0.854(10) . ?
O20 C34 1.397(12) . ?
C31 H31A 0.9600 . ?
C31 H31B 0.9600 . ?
C31 H31C 0.9600 . ?
C32 H32A 0.9563 . ?
C32 H32B 0.9638 . ?
C32 H32C 0.9592 . ?
C33 H33A 0.9600 . ?
C33 H33B 0.9600 . ?
C33 H33C 0.9600 . ?
C34 H34A 0.9600 . ?
C34 H34B 0.9600 . ?
C34 H34C 0.9600 . ?
O1_2 C2_2 1.273(13) . ?
O2_2 C4_2 1.250(12) . ?
C1_2 H1A_2 0.9600 . ?
C1_2 H1B_2 0.9600 . ?
C1_2 H1C_2 0.9600 . ?
C1_2 C2_2 1.492(18) . ?
C2_2 C3_2 1.370(19) . ?
C3_2 H3_2 0.9300 . ?
C3_2 C4_2 1.403(18) . ?
C4_2 C5_2 1.481(16) . ?
C5_2 H5A_2 0.9600 . ?
C5_2 H5B_2 0.9600 . ?
C5_2 H5C_2 0.9600 . ?
O1_3 C2_3 1.259(13) . ?
O2_3 C4_3 1.277(12) . ?
C1_3 H1C_3 0.9600 . ?
C1_3 H1A_3 0.9600 . ?
C1_3 H1B_3 0.9600 . ?
C1_3 C2_3 1.451(16) . ?
C2_3 C3_3 1.382(16) . ?
C3_3 H3_3 0.9300 . ?
C3_3 C4_3 1.401(15) . ?
C4_3 C5_3 1.482(16) . ?
C5_3 H5A_3 0.9600 . ?
C5_3 H5B_3 0.9600 . ?
C5_3 H5C_3 0.9600 . ?
O1_4 C2_4 1.242(15) . ?
O2_4 C4_4 1.293(12) . ?
C1_4 H1B_4 0.9600 . ?
C1_4 H1C_4 0.9600 . ?
C1_4 H1A_4 0.9600 . ?
C1_4 C2_4 1.538(19) . ?
C2_4 C3_4 1.36(2) . ?
C3_4 H3_4 0.9300 . ?
C3_4 C4_4 1.393(19) . ?
C4_4 C5_4 1.467(17) . ?
C5_4 H5A_4 0.9600 . ?
C5_4 H5B_4 0.9600 . ?
C5_4 H5C_4 0.9600 . ?
O1_5 C2_5 1.234(15) . ?
O2_5 C4_5 1.263(14) . ?
C1_5 H1C_5 0.9600 . ?
C1_5 H1A_5 0.9600 . ?
C1_5 H1B_5 0.9600 . ?
C1_5 C2_5 1.557(18) . ?
C2_5 C3_5 1.40(2) . ?
C3_5 H3_5 0.9300 . ?
C3_5 C4_5 1.41(2) . ?
C4_5 C5_5 1.518(19) . ?
C5_5 H5B_5 0.9600 . ?
C5_5 H5C_5 0.9600 . ?
C5_5 H5A_5 0.9600 . ?
O1_6 C2_6 1.302(12) . ?
O2_6 C4_6 1.242(15) . ?
C1_6 H1B_6 0.9600 . ?
C1_6 H1C_6 0.9600 . ?
C1_6 H1A_6 0.9600 . ?
C1_6 C2_6 1.471(17) . ?
C2_6 C3_6 1.411(15) . ?
C3_6 H3_6 0.9300 . ?
C3_6 C4_6 1.348(17) . ?
C4_6 C5_6 1.523(15) . ?
C5_6 H5B_6 0.9600 . ?
C5_6 H5C_6 0.9600 . ?
C5_6 H5A_6 0.9600 . ?
O1_7 C2_7 1.253(16) . ?
O2_7 C4_7 1.246(16) . ?
C1_7 H1B_7 0.9600 . ?
C1_7 H1C_7 0.9600 . ?
C1_7 H1A_7 0.9600 . ?
C1_7 C2_7 1.48(2) . ?
C2_7 C3_7 1.43(2) . ?
C3_7 H3_7 0.9300 . ?
C3_7 C4_7 1.40(2) . ?
C4_7 C5_7 1.50(2) . ?
C5_7 H5C_7 0.9600 . ?
C5_7 H5A_7 0.9600 . ?
C5_7 H5B_7 0.9600 . ?

loop_
_geom_torsion_atom_site_label_1
_geom_torsion_atom_site_label_2
_geom_torsion_atom_site_label_3
_geom_torsion_atom_site_label_4
_geom_torsion
_geom_torsion_site_symmetry_1
_geom_torsion_site_symmetry_2
_geom_torsion_site_symmetry_3
_geom_torsion_site_symmetry_4
_geom_torsion_publ_flag
La1 O1_3 C2_3 C1_3 159.7(10) . . . . ?
La1 O1_3 C2_3 C3_3 -18(2) . . . . ?
La1 O2_3 C4_3 C3_3 25.2(16) . . . . ?
La1 O2_3 C4_3 C5_3 -157.2(9) . . . . ?
La1 O1_4 C2_4 C1_4 161.8(12) . . . . ?
La1 O1_4 C2_4 C3_4 -23(2) . . . . ?
La1 O2_4 C4_4 C3_4 33.0(16) . . . . ?
La1 O2_4 C4_4 C5_4 -149.8(10) . . . . ?
La1 O2_5 C4_5 C3_5 -131.9(13) . . . . ?
La1 O2_5 C4_5 C5_5 48(2) . . . . ?
La2 O1_5 C2_5 C1_5 146.4(13) . . . . ?
La2 O1_5 C2_5 C3_5 -43(2) . . . . ?
La2 O2_5 C4_5 C3_5 32.5(19) . . . . ?
La2 O2_5 C4_5 C5_5 -147.4(11) . . . . ?
La2 O1_6 C2_6 C1_6 -177.5(9) . . . . ?
La2 O1_6 C2_6 C3_6 2.7(18) . . . . ?
La2 O2_6 C4_6 C3_6 -5(2) . . . . ?
La2 O2_6 C4_6 C5_6 172.7(10) . . . . ?
La3 O1_2 C2_2 C1_2 -152.4(10) . . . . ?
La3 O1_2 C2_2 C3_2 27.4(18) . . . . ?
La3 O2_2 C4_2 C3_2 -24.2(17) . . . . ?
La3 O2_2 C4_2 C5_2 152.8(10) . . . . ?
La3 O2_3 C4_3 C3_3 -164.0(9) . . . . ?
La3 O2_3 C4_3 C5_3 13.6(17) . . . . ?
La3 O1_7 C2_7 C1_7 -155.6(13) . . . . ?
La3 O1_7 C2_7 C3_7 25(2) . . . . ?
La3 O2_7 C4_7 C3_7 -17(2) . . . . ?
La3 O2_7 C4_7 C5_7 164.1(12) . . . . ?
O1_2 C2_2 C3_2 C4_2 6(2) . . . . ?
C1_2 C2_2 C3_2 C4_2 -174.7(14) . . . . ?
C2_2 C3_2 C4_2 O2_2 -7(2) . . . . ?
C2_2 C3_2 C4_2 C5_2 175.7(15) . . . . ?
O1_3 C2_3 C3_3 C4_3 -8(2) . . . . ?
C1_3 C2_3 C3_3 C4_3 173.5(13) . . . . ?
C2_3 C3_3 C4_3 O2_3 2(2) . . . . ?
C2_3 C3_3 C4_3 C5_3 -175.7(14) . . . . ?
O1_4 C2_4 C3_4 C4_4 -3(3) . . . . ?
C1_4 C2_4 C3_4 C4_4 172.4(16) . . . . ?
C2_4 C3_4 C4_4 O2_4 -3(2) . . . . ?
C2_4 C3_4 C4_4 C5_4 -179.6(15) . . . . ?
O1_5 C2_5 C3_5 C4_5 -2(3) . . . . ?
C1_5 C2_5 C3_5 C4_5 168.5(17) . . . . ?
C2_5 C3_5 C4_5 O2_5 6(3) . . . . ?
C2_5 C3_5 C4_5 C5_5 -174.1(17) . . . . ?
O1_6 C2_6 C3_6 C4_6 1(2) . . . . ?
C1_6 C2_6 C3_6 C4_6 -178.6(13) . . . . ?
C2_6 C3_6 C4_6 O2_6 0(2) . . . . ?
C2_6 C3_6 C4_6 C5_6 -177.9(13) . . . . ?
O1_7 C2_7 C3_7 C4_7 -1(3) . . . . ?
C1_7 C2_7 C3_7 C4_7 179.8(17) . . . . ?
C2_7 C3_7 C4_7 O2_7 -2(3) . . . . ?
C2_7 C3_7 C4_7 C5_7 176.5(18) . . . . ?
